data_7020624
loop_
_publ_author_name
'Bhunia, Asamanjoy'
'Yadav, Munendra'
'Lan, Yanhua'
'Powell, Annie K.'
'Menges, Fabian'
'Riehn, Christoph'
'Niedner-Schatteburg, Gereon'
'Jana, Partha P.'
'Riedel, Radostan'
'Harms, Klaus'
'Dehnen, Stefanie'
'Roesky, Peter W.'

_publ_section_title
;
 Trinuclear nickel-lanthanide compounds.
;
_journal_issue 7
_journal_name_full 'Dalton transactions (Cambridge, England : 2003)'
_journal_page_first 2445
_journal_page_last 2450
_journal_paper_doi 10.1039/c2dt31023f
_journal_volume 42
_journal_year 2013
_chemical_formula_moiety 'C56 H84 Gd N16 Ni2 O12, 3 (N O3), 20 (H2 O)'
_chemical_formula_sum 'C56 H124 Gd N19 Ni2 O41'
_chemical_formula_weight 1994.41
_chemical_name_systematic
;
?
;
_space_group_IT_number 2
_symmetry_cell_setting triclinic
_symmetry_space_group_name_Hall '-P 1'
_symmetry_space_group_name_H-M 'P -1'
_atom_sites_solution_hydrogens geom
_atom_sites_solution_primary direct
_atom_sites_solution_secondary difmap
_audit_creation_method SHELXL-97
_cell_angle_alpha 109.136(4)
_cell_angle_beta 112.815(4)
_cell_angle_gamma 88.400(4)
_cell_formula_units_Z 2
_cell_length_a 15.9709(9)
_cell_length_b 16.0363(7)
_cell_length_c 20.1336(11)
_cell_measurement_reflns_used 24560
_cell_measurement_temperature 100(2)
_cell_measurement_theta_max 24.16
_cell_measurement_theta_min 1.35
_cell_volume 4461.2(4)
_computing_cell_refinement 'STOE X-AREA'
_computing_data_collection 'STOE X-AREA (STOE & Cie, 2006)'
_computing_data_reduction 'STOE X-AREA'
_computing_molecular_graphics 'DIAMOND (Crystal Impact)'
_computing_publication_material 'ENCIFER, PUBLCIF'
_computing_structure_refinement 'SHELXL-97 (Sheldrick, 1997)'
_computing_structure_solution 'Lu compound as start model'
_diffrn_ambient_temperature 100(2)
_diffrn_detector_area_resol_mean 6.67
_diffrn_measured_fraction_theta_full 0.996
_diffrn_measured_fraction_theta_max 0.996
_diffrn_measurement_device_type 'STOE IPDS 2T'
_diffrn_measurement_method 'rotation method'
_diffrn_radiation_monochromator graphite
_diffrn_radiation_source 'fine-focus sealed tube'
_diffrn_radiation_type MoK\a
_diffrn_radiation_wavelength 0.71073
_diffrn_reflns_av_R_equivalents 0.097
_diffrn_reflns_av_sigmaI/netI 0.1692
_diffrn_reflns_limit_h_max 17
_diffrn_reflns_limit_h_min -18
_diffrn_reflns_limit_k_max 18
_diffrn_reflns_limit_k_min -19
_diffrn_reflns_limit_l_max 23
_diffrn_reflns_limit_l_min 0
_diffrn_reflns_number 38926
_diffrn_reflns_theta_full 25.00
_diffrn_reflns_theta_max 25.00
_diffrn_reflns_theta_min 1.35
_exptl_absorpt_coefficient_mu 1.249
_exptl_absorpt_correction_T_max 0.8773
_exptl_absorpt_correction_T_min 0.5314
_exptl_absorpt_correction_type multi-scan
_exptl_absorpt_process_details PLATON
_exptl_crystal_colour colourless
_exptl_crystal_density_diffrn 1.485
_exptl_crystal_density_method 'not measured'
_exptl_crystal_description needle
_exptl_crystal_F_000 2082
_exptl_crystal_size_max 0.41
_exptl_crystal_size_mid 0.08
_exptl_crystal_size_min 0.07
_platon_squeeze_details
;
disordered solvent water
;
_refine_diff_density_max 4.354
_refine_diff_density_min -1.510
_refine_diff_density_rms 0.164
_refine_ls_extinction_method none
_refine_ls_goodness_of_fit_ref 0.957
_refine_ls_hydrogen_treatment constr
_refine_ls_matrix_type full
_refine_ls_number_parameters 892
_refine_ls_number_reflns 15625
_refine_ls_number_restraints 126
_refine_ls_restrained_S_all 0.957
_refine_ls_R_factor_all 0.1178
_refine_ls_R_factor_gt 0.0819
_refine_ls_shift/su_max 0.000
_refine_ls_shift/su_mean 0.000
_refine_ls_structure_factor_coef Fsqd
_refine_ls_weighting_details 'calc w=1/[\s^2^(Fo^2^)+(0.0800P)^2^+0.0000P] where P=(Fo^2^+2Fc^2^)/3'
_refine_ls_weighting_scheme calc
_refine_ls_wR_factor_gt 0.1845
_refine_ls_wR_factor_ref 0.1929
_reflns_number_gt 8108
_reflns_number_total 15625
_reflns_threshold_expression >2sigma(I)
_cod_data_source_file c2dt31023f.txt
_cod_data_source_block Gd
_cod_database_code 7020624

loop_
_symmetry_equiv_pos_as_xyz
'x, y, z'
'-x, -y, -z'

loop_
_atom_site_label
_atom_site_type_symbol
_atom_site_fract_x
_atom_site_fract_y
_atom_site_fract_z
_atom_site_U_iso_or_equiv
_atom_site_adp_type
_atom_site_occupancy
_atom_site_symmetry_multiplicity
_atom_site_calc_flag
_atom_site_refinement_flags
C1 C -0.0322(8) 0.2117(6) 0.3879(6) 0.050(3) Uani 1 1 d .
C3 C -0.1736(8) 0.2431(6) 0.2952(6) 0.045(3) Uani 1 1 d .
C4 C -0.2737(8) 0.2332(6) 0.2610(7) 0.055(3) Uani 1 1 d .
C5 C -0.3258(9) 0.1822(7) 0.2811(7) 0.058(3) Uani 1 1 d .
H5 H -0.3906 0.1733 0.2565 0.070 Uiso 1 1 calc R
C6 C -0.2793(9) 0.1456(8) 0.3379(8) 0.073(4) Uani 1 1 d .
H6 H -0.3126 0.1116 0.3522 0.087 Uiso 1 1 calc R
C7 C -0.1847(9) 0.1591(7) 0.3731(7) 0.063(3) Uani 1 1 d .
H7 H -0.1554 0.1349 0.4125 0.076 Uiso 1 1 calc R
C8 C -0.3220(9) 0.2682(7) 0.2050(8) 0.061(3) Uani 1 1 d .
H8 H -0.3869 0.2611 0.1849 0.074 Uiso 1 1 calc R
C10 C -0.3247(8) 0.3523(7) 0.1190(7) 0.054(3) Uani 1 1 d .
H10A H -0.3913 0.3337 0.0946 0.065 Uiso 1 1 calc R
H10B H -0.3001 0.3324 0.0789 0.065 Uiso 1 1 calc R
C11 C -0.3070(8) 0.4506(7) 0.1554(8) 0.063(3) Uani 1 1 d .
H11A H -0.3360 0.4777 0.1155 0.076 Uiso 1 1 calc R
H11B H -0.3357 0.4701 0.1928 0.076 Uiso 1 1 calc R
C13 C -0.1924(8) 0.5677(7) 0.2607(6) 0.052(3) Uani 1 1 d .
H13A H -0.1390 0.6049 0.2679 0.063 Uiso 1 1 calc R
H13B H -0.2463 0.6006 0.2477 0.063 Uiso 1 1 calc R
C14 C -0.1763(8) 0.5539(7) 0.3328(7) 0.061(3) Uani 1 1 d .
H14A H -0.2270 0.5129 0.3252 0.073 Uiso 1 1 calc R
H14B H -0.1743 0.6113 0.3722 0.073 Uiso 1 1 calc R
C16 C -0.0220(9) 0.5588(7) 0.4190(7) 0.060(3) Uani 1 1 d .
H16 H -0.0318 0.6154 0.4479 0.071 Uiso 1 1 calc R
C17 C 0.0688(8) 0.5320(7) 0.4492(6) 0.050(3) Uani 1 1 d .
C18 C 0.0888(7) 0.4467(6) 0.4058(6) 0.045(2) Uani 1 1 d .
C19 C 0.1765(7) 0.4204(7) 0.4411(6) 0.050(3) Uani 1 1 d .
C20 C 0.2417(8) 0.4795(7) 0.5144(6) 0.054(3) Uani 1 1 d .
H20 H 0.2998 0.4614 0.5378 0.065 Uiso 1 1 calc R
C21 C 0.2204(9) 0.5632(7) 0.5516(7) 0.062(3) Uani 1 1 d .
H21 H 0.2642 0.6021 0.5989 0.074 Uiso 1 1 calc R
C22 C 0.1371(8) 0.5869(7) 0.5190(7) 0.060(3) Uani 1 1 d .
H22 H 0.1234 0.6436 0.5442 0.073 Uiso 1 1 calc R
C23 C 0.2084(8) 0.3356(7) 0.4089(6) 0.047(3) Uani 1 1 d .
C24 C -0.1665(7) 0.4872(7) 0.1439(6) 0.047(3) Uani 1 1 d .
H24A H -0.1853 0.5391 0.1275 0.057 Uiso 1 1 calc R
H24B H -0.1898 0.4332 0.0974 0.057 Uiso 1 1 calc R
C25 C -0.0626(7) 0.4945(6) 0.1797(5) 0.043(2) Uani 1 1 d .
H25A H -0.0403 0.5477 0.2269 0.052 Uiso 1 1 calc R
H25B H -0.0448 0.4420 0.1954 0.052 Uiso 1 1 calc R
C27 C 0.1071(6) 0.3162(6) 0.1498(6) 0.039(2) Uani 1 1 d .
C28 C 0.1150(6) 0.2217(6) 0.1054(5) 0.036(2) Uani 1 1 d .
C29 C 0.1011(6) 0.1441(6) 0.1254(5) 0.039(2) Uani 1 1 d .
C30 C 0.1142(7) 0.0632(6) 0.0818(6) 0.047(2) Uani 1 1 d .
C31 C 0.1411(9) 0.0521(7) 0.0204(6) 0.060(3) Uani 1 1 d .
H31 H 0.1530 -0.0045 -0.0066 0.072 Uiso 1 1 calc R
C32 C 0.1498(8) 0.1252(7) 0.0001(6) 0.057(3) Uani 1 1 d .
H32 H 0.1618 0.1184 -0.0440 0.069 Uiso 1 1 calc R
C33 C 0.1409(6) 0.2075(6) 0.0448(6) 0.041(2) Uani 1 1 d .
H33 H 0.1531 0.2577 0.0335 0.049 Uiso 1 1 calc R
C34 C 0.0989(8) -0.0191(6) 0.0946(6) 0.056(3) Uani 1 1 d .
H34 H 0.1119 -0.0722 0.0635 0.067 Uiso 1 1 calc R
C36 C 0.0564(8) -0.1101(6) 0.1517(6) 0.053(3) Uani 1 1 d .
H36A H 0.0775 -0.1577 0.1179 0.064 Uiso 1 1 calc R
H36B H -0.0096 -0.1256 0.1361 0.064 Uiso 1 1 calc R
C37 C 0.1092(8) -0.1045(6) 0.2358(6) 0.050(3) Uani 1 1 d .
H37A H 0.1052 -0.1640 0.2399 0.060 Uiso 1 1 calc R
H37B H 0.1745 -0.0838 0.2532 0.060 Uiso 1 1 calc R
C39 C -0.0024(7) -0.0878(6) 0.2893(6) 0.047(3) Uani 1 1 d .
H39A H 0.0249 -0.1138 0.3303 0.056 Uiso 1 1 calc R
H39B H -0.0323 -0.1374 0.2402 0.056 Uiso 1 1 calc R
C40 C -0.0755(8) -0.0311(6) 0.3053(6) 0.056(3) Uani 1 1 d .
H40A H -0.1248 -0.0688 0.3037 0.067 Uiso 1 1 calc R
H40B H -0.0484 0.0150 0.3569 0.067 Uiso 1 1 calc R
C42 C -0.2009(9) -0.0015(7) 0.1966(7) 0.056(3) Uani 1 1 d .
H42 H -0.2418 -0.0410 0.1993 0.067 Uiso 1 1 calc R
C43 C -0.2363(7) 0.0384(6) 0.1418(6) 0.040(2) Uani 1 1 d .
C44 C -0.1759(7) 0.1019(6) 0.1379(6) 0.043(2) Uani 1 1 d .
C45 C -0.2186(7) 0.1422(6) 0.0787(6) 0.041(2) Uani 1 1 d .
C46 C -0.3085(7) 0.1195(7) 0.0322(7) 0.054(3) Uani 1 1 d .
H46 H -0.3337 0.1450 -0.0068 0.064 Uiso 1 1 calc R
C47 C -0.3668(8) 0.0605(8) 0.0379(7) 0.059(3) Uani 1 1 d .
H47 H -0.4300 0.0480 0.0050 0.071 Uiso 1 1 calc R
C48 C -0.3293(7) 0.0218(7) 0.0925(6) 0.051(3) Uani 1 1 d .
H48 H -0.3679 -0.0179 0.0973 0.061 Uiso 1 1 calc R
C49 C -0.1637(7) 0.2116(6) 0.0710(7) 0.046(3) Uani 1 1 d .
C50 C 0.1394(7) 0.0065(7) 0.3588(6) 0.051(3) Uani 1 1 d .
H50A H 0.1787 -0.0359 0.3790 0.061 Uiso 1 1 calc R
H50B H 0.1109 0.0361 0.3950 0.061 Uiso 1 1 calc R
C51 C 0.1980(7) 0.0759(6) 0.3545(6) 0.047(3) Uani 1 1 d .
H51A H 0.2210 0.0470 0.3143 0.056 Uiso 1 1 calc R
H51B H 0.1595 0.1212 0.3390 0.056 Uiso 1 1 calc R
C54 C 0.3010(7) 0.4927(7) 0.2643(6) 0.049(3) Uani 1 1 d .
H54A H 0.3682 0.5073 0.2912 0.058 Uiso 1 1 calc R
H54B H 0.2872 0.4272 0.2415 0.058 Uiso 1 1 calc R
C55 C 0.2559(7) 0.5293(7) 0.3227(6) 0.049(3) Uani 1 1 d .
H55A H 0.2750 0.4984 0.3606 0.059 Uiso 1 1 calc R
H55B H 0.2763 0.5935 0.3506 0.059 Uiso 1 1 calc R
C57 C 0.2977(7) 0.6288(6) 0.2309(6) 0.045(2) Uani 1 1 d .
H57A H 0.3462 0.6370 0.2138 0.054 Uiso 1 1 calc R
H57B H 0.3247 0.6508 0.2877 0.054 Uiso 1 1 calc R
C58 C 0.2206(7) 0.6843(6) 0.2028(6) 0.044(2) Uani 1 1 d .
H58A H 0.2398 0.7475 0.2357 0.053 Uiso 1 1 calc R
H58B H 0.2098 0.6796 0.1497 0.053 Uiso 1 1 calc R
C60 C 0.2846(7) 0.4865(7) 0.1382(7) 0.055(3) Uani 1 1 d .
H60A H 0.2761 0.4218 0.1274 0.065 Uiso 1 1 calc R
H60B H 0.3492 0.5032 0.1494 0.065 Uiso 1 1 calc R
C61 C 0.2225(7) 0.5078(7) 0.0683(5) 0.046(2) Uani 1 1 d .
H61A H 0.2415 0.5685 0.0731 0.055 Uiso 1 1 calc R
H61B H 0.2265 0.4653 0.0215 0.055 Uiso 1 1 calc R
C64 C 0.5355(9) 0.2587(9) 0.4164(10) 0.091(5) Uani 1 1 d .
H64A H 0.5883 0.2727 0.4664 0.110 Uiso 1 1 calc R
H64B H 0.5527 0.2828 0.3834 0.110 Uiso 1 1 calc R
C65 C 0.5101(10) 0.1564(9) 0.3777(10) 0.089(5) Uani 1 1 d .
H65A H 0.4747 0.1416 0.3219 0.107 Uiso 1 1 calc R
H65B H 0.5668 0.1271 0.3852 0.107 Uiso 1 1 calc R
C67 C 0.4877(10) 0.3698(10) 0.5086(10) 0.106(6) Uani 1 1 d .
H67A H 0.5430 0.4072 0.5195 0.127 Uiso 1 1 calc R
H67B H 0.4388 0.4086 0.5103 0.127 Uiso 1 1 calc R
C68 C 0.5074(9) 0.3289(9) 0.5665(8) 0.080(4) Uani 1 1 d .
H68A H 0.5626 0.2976 0.5704 0.096 Uiso 1 1 calc R
H68B H 0.5200 0.3753 0.6169 0.096 Uiso 1 1 calc R
C70 C 0.4017(9) 0.3388(9) 0.3673(9) 0.081(4) Uani 1 1 d .
H70A H 0.4428 0.3773 0.3605 0.097 Uiso 1 1 calc R
H70B H 0.3575 0.3753 0.3837 0.097 Uiso 1 1 calc R
C71 C 0.3509(9) 0.2628(9) 0.2920(8) 0.076(4) Uani 1 1 d .
H71A H 0.3060 0.2864 0.2545 0.091 Uiso 1 1 calc R
H71B H 0.3949 0.2342 0.2704 0.091 Uiso 1 1 calc R
C2 C -0.1299(8) 0.2052(7) 0.3549(7) 0.055(3) Uani 1 1 d .
N9 N -0.2803(6) 0.3118(5) 0.1781(6) 0.059(3) Uani 1 1 d .
N12 N -0.2081(6) 0.4831(5) 0.1953(5) 0.046(2) Uani 1 1 d .
N15 N -0.0884(7) 0.5161(6) 0.3596(6) 0.053(2) Uani 1 1 d .
N26 N -0.0161(6) 0.5004(5) 0.1332(5) 0.051(2) Uani 1 1 d .
H26A H -0.0363 0.5476 0.1172 0.062 Uiso 1 1 calc R
H26B H -0.0379 0.4502 0.0900 0.062 Uiso 1 1 calc R
N35 N 0.0705(7) -0.0259(6) 0.1424(5) 0.058(3) Uani 1 1 d .
N38 N 0.0691(6) -0.0413(5) 0.2853(4) 0.043(2) Uani 1 1 d .
N41 N -0.1129(7) 0.0109(5) 0.2466(5) 0.048(2) Uani 1 1 d .
N52 N 0.2780(6) 0.1214(6) 0.4288(5) 0.059(2) Uani 1 1 d .
H52A H 0.3120 0.0787 0.4441 0.071 Uiso 1 1 calc R
H52B H 0.2561 0.1498 0.4655 0.071 Uiso 1 1 calc R
N53 N 0.2656(6) 0.5323(5) 0.2022(5) 0.047(2) Uani 1 1 d .
N56 N 0.1574(6) 0.5155(5) 0.2824(5) 0.044(2) Uani 1 1 d .
H56A H 0.1317 0.5604 0.3074 0.052 Uiso 1 1 calc R
H56B H 0.1350 0.4624 0.2810 0.052 Uiso 1 1 calc R
N59 N 0.1343(5) 0.6551(5) 0.2039(5) 0.0422(19) Uani 1 1 d .
H59A H 0.0853 0.6732 0.1709 0.051 Uiso 1 1 calc R
H59B H 0.1354 0.6789 0.2525 0.051 Uiso 1 1 calc R
N62 N 0.1282(5) 0.5016(5) 0.0625(4) 0.0406(19) Uani 1 1 d .
H62A H 0.0975 0.4478 0.0267 0.049 Uiso 1 1 calc R
H62B H 0.0989 0.5457 0.0459 0.049 Uiso 1 1 calc R
N63 N 0.4569(7) 0.2986(8) 0.4276(7) 0.082(3) Uani 1 1 d .
N66 N 0.4575(6) 0.1235(6) 0.4090(6) 0.067(3) Uani 1 1 d .
H66A H 0.4953 0.1179 0.4549 0.080 Uiso 1 1 calc R
H66B H 0.4272 0.0684 0.3758 0.080 Uiso 1 1 calc R
N69 N 0.4325(7) 0.2677(6) 0.5474(6) 0.068(3) Uani 1 1 d .
H69A H 0.3930 0.2962 0.5683 0.081 Uiso 1 1 calc R
H69B H 0.4530 0.2232 0.5672 0.081 Uiso 1 1 calc R
N72 N 0.3035(6) 0.1970(6) 0.3059(5) 0.060(3) Uani 1 1 d .
H72A H 0.3082 0.1406 0.2771 0.072 Uiso 1 1 calc R
H72B H 0.2425 0.2048 0.2913 0.072 Uiso 1 1 calc R
O1 O 0.0153(5) 0.2027(4) 0.3488(4) 0.0472(17) Uani 1 1 d .
O2 O 0.0077(6) 0.2218(6) 0.4604(5) 0.074(2) Uani 1 1 d .
O3 O -0.1277(5) 0.2863(4) 0.2753(4) 0.0510(18) Uani 1 1 d .
H3 H -0.1509 0.3396 0.2688 0.061 Uiso 1 1 calc R
O4 O 0.0294(5) 0.4017(4) 0.3401(4) 0.0446(16) Uani 1 1 d .
H4 H -0.0187 0.4352 0.3217 0.054 Uiso 1 1 calc R
O5 O 0.1631(5) 0.2876(4) 0.3423(4) 0.0512(18) Uani 1 1 d .
O6 O 0.2793(6) 0.3142(5) 0.4514(4) 0.068(2) Uani 1 1 d .
O7 O 0.0863(4) 0.3315(4) 0.2074(4) 0.0409(15) Uani 1 1 d .
O8 O 0.1235(5) 0.3731(4) 0.1267(4) 0.0467(17) Uani 1 1 d .
O9 O 0.0803(4) 0.1514(4) 0.1840(4) 0.0416(16) Uani 1 1 d .
H9 H 0.0986 0.1045 0.2037 0.050 Uiso 1 1 calc R
O10 O -0.0900(4) 0.1185(4) 0.1823(4) 0.0389(15) Uani 1 1 d .
H10 H -0.0605 0.0677 0.1887 0.047 Uiso 1 1 calc R
O11 O -0.0984(5) 0.2635(4) 0.1323(4) 0.0444(16) Uani 1 1 d .
O12 O -0.1852(5) 0.2144(5) 0.0061(4) 0.0513(18) Uani 1 1 d .
N200 N 0.1000(5) 0.2960(5) 0.8805(4) 0.0435(19) Uani 1 1 d DU
O202 O 0.0796(6) 0.3027(5) 0.8160(4) 0.060(2) Uani 1 1 d DU
O201 O 0.1642(6) 0.2528(6) 0.9010(6) 0.085(3) Uani 1 1 d DU
O200 O 0.0526(5) 0.3262(4) 0.9186(4) 0.0514(18) Uani 1 1 d DU
Ni1 Ni 0.12323(9) 0.51397(7) 0.16845(7) 0.0382(3) Uani 1 1 d .
Ni2 Ni 0.36340(10) 0.21253(9) 0.42587(9) 0.0601(4) Uani 1 1 d .
Gd1 Gd 0.00749(4) 0.25581(3) 0.25121(3) 0.03668(16) Uani 1 1 d .
O102 O 0.3453(7) 0.9403(7) 0.3580(8) 0.116(4) Uani 1 1 d DU
O101 O 0.4144(8) 0.8284(7) 0.3680(7) 0.118(4) Uani 1 1 d DU
N100 N 0.3842(8) 0.8954(9) 0.3990(7) 0.088(3) Uani 1 1 d DU
O100 O 0.3889(10) 0.9152(18) 0.4633(9) 0.230(10) Uani 1 1 d DU
O300 O 0.4795(8) 0.5593(8) 0.7862(7) 0.109(3) Uani 1 1 d DU
N300 N 0.4621(9) 0.5861(8) 0.7303(7) 0.091(3) Uani 1 1 d DU
O301 O 0.4879(8) 0.6660(8) 0.7462(7) 0.117(4) Uani 1 1 d DU
O302 O 0.4441(8) 0.5301(10) 0.6687(7) 0.138(5) Uani 1 1 d DU

loop_
_atom_site_aniso_label
_atom_site_aniso_U_11
_atom_site_aniso_U_22
_atom_site_aniso_U_33
_atom_site_aniso_U_23
_atom_site_aniso_U_13
_atom_site_aniso_U_12
C1 0.084(9) 0.030(5) 0.046(7) 0.013(5) 0.037(6) 0.016(5)
C3 0.072(8) 0.024(5) 0.050(6) 0.003(4) 0.045(6) 0.004(5)
C4 0.080(9) 0.029(5) 0.068(7) -0.003(5) 0.059(7) 0.010(5)
C5 0.075(8) 0.053(7) 0.065(7) 0.021(6) 0.045(7) 0.010(6)
C6 0.071(9) 0.063(8) 0.101(11) 0.027(8) 0.052(8) 0.012(7)
C7 0.097(10) 0.045(7) 0.069(8) 0.019(6) 0.057(8) 0.024(7)
C8 0.069(8) 0.034(6) 0.100(10) 0.016(6) 0.059(8) 0.016(6)
C10 0.062(7) 0.039(6) 0.069(8) 0.015(6) 0.038(6) 0.000(5)
C11 0.051(7) 0.047(7) 0.110(10) 0.030(7) 0.048(7) 0.015(5)
C13 0.060(7) 0.042(6) 0.071(8) 0.025(6) 0.040(6) 0.020(5)
C14 0.075(8) 0.035(6) 0.074(8) -0.003(5) 0.050(7) 0.021(5)
C16 0.072(8) 0.039(6) 0.070(8) 0.009(6) 0.040(7) 0.025(6)
C17 0.077(8) 0.039(6) 0.040(6) 0.010(5) 0.034(6) 0.014(6)
C18 0.064(7) 0.032(5) 0.035(6) 0.000(4) 0.026(5) 0.011(5)
C19 0.059(7) 0.042(6) 0.041(6) 0.006(5) 0.020(5) 0.013(5)
C20 0.073(8) 0.044(6) 0.035(6) 0.006(5) 0.019(6) 0.000(6)
C21 0.074(8) 0.039(6) 0.055(7) -0.005(5) 0.025(6) 0.002(6)
C22 0.075(8) 0.035(6) 0.059(8) 0.011(6) 0.020(6) 0.023(6)
C23 0.057(7) 0.036(6) 0.029(6) 0.005(5) 0.004(5) 0.008(5)
C24 0.047(6) 0.042(6) 0.063(7) 0.030(5) 0.025(6) 0.014(5)
C25 0.056(7) 0.033(5) 0.038(6) -0.002(4) 0.027(5) 0.001(5)
C27 0.041(6) 0.033(5) 0.055(7) 0.023(5) 0.024(5) 0.014(4)
C28 0.044(6) 0.031(5) 0.034(5) 0.005(4) 0.022(5) 0.007(4)
C29 0.045(6) 0.039(5) 0.039(6) 0.021(4) 0.018(5) 0.014(4)
C30 0.065(7) 0.032(5) 0.049(6) 0.008(5) 0.033(5) 0.011(5)
C31 0.112(10) 0.034(6) 0.058(7) 0.024(5) 0.054(7) 0.038(6)
C32 0.096(9) 0.046(6) 0.052(7) 0.025(5) 0.048(7) 0.032(6)
C33 0.044(6) 0.030(5) 0.050(6) 0.016(4) 0.018(5) 0.013(4)
C34 0.093(9) 0.027(5) 0.053(7) 0.007(5) 0.042(7) 0.013(5)
C36 0.086(8) 0.020(5) 0.061(7) 0.007(5) 0.043(6) 0.013(5)
C37 0.078(8) 0.025(5) 0.050(6) 0.016(5) 0.029(6) 0.023(5)
C39 0.072(7) 0.027(5) 0.041(6) 0.006(4) 0.026(5) 0.006(5)
C40 0.089(9) 0.025(5) 0.042(6) -0.001(4) 0.025(6) 0.002(5)
C42 0.069(8) 0.032(6) 0.071(8) 0.010(6) 0.038(7) 0.007(6)
C43 0.052(7) 0.027(5) 0.045(6) 0.010(4) 0.026(5) 0.010(5)
C44 0.048(7) 0.032(5) 0.048(6) 0.003(5) 0.026(5) 0.006(5)
C45 0.051(7) 0.028(5) 0.047(6) 0.003(4) 0.031(5) 0.002(5)
C46 0.045(7) 0.033(6) 0.075(8) 0.005(5) 0.027(6) 0.004(5)
C47 0.054(7) 0.065(8) 0.060(7) 0.018(6) 0.026(6) -0.008(6)
C48 0.050(7) 0.040(6) 0.062(7) 0.014(5) 0.025(6) -0.005(5)
C49 0.042(6) 0.028(5) 0.074(8) 0.025(5) 0.024(6) 0.013(5)
C50 0.060(7) 0.037(6) 0.052(7) 0.013(5) 0.023(6) 0.016(5)
C51 0.052(6) 0.030(5) 0.060(7) 0.017(5) 0.024(6) 0.017(5)
C54 0.057(7) 0.052(6) 0.042(6) 0.018(5) 0.024(5) 0.010(5)
C55 0.066(8) 0.031(5) 0.052(7) 0.005(5) 0.032(6) -0.007(5)
C57 0.054(6) 0.031(5) 0.043(6) 0.010(4) 0.015(5) 0.014(5)
C58 0.057(7) 0.022(5) 0.066(7) 0.028(5) 0.028(5) 0.022(4)
C60 0.052(7) 0.048(6) 0.076(8) 0.025(6) 0.038(6) 0.022(5)
C61 0.064(7) 0.040(6) 0.033(5) 0.004(4) 0.027(5) 0.009(5)
C64 0.067(9) 0.083(10) 0.132(14) 0.065(10) 0.025(9) 0.010(8)
C65 0.079(9) 0.077(10) 0.156(15) 0.072(10) 0.070(10) 0.055(8)
C67 0.057(9) 0.080(10) 0.125(14) 0.024(10) -0.013(9) -0.024(8)
C68 0.062(9) 0.072(9) 0.076(9) 0.036(8) -0.012(7) 0.010(7)
C70 0.064(8) 0.084(10) 0.106(12) 0.061(9) 0.022(8) 0.016(7)
C71 0.061(8) 0.067(8) 0.090(10) 0.050(8) 0.002(7) 0.014(7)
C2 0.078(9) 0.034(6) 0.068(8) 0.001(5) 0.059(7) 0.007(6)
N9 0.071(6) 0.028(5) 0.091(7) 0.010(5) 0.054(6) 0.007(4)
N12 0.055(5) 0.025(4) 0.066(6) 0.011(4) 0.040(5) 0.018(4)
N15 0.058(6) 0.046(5) 0.054(6) 0.014(5) 0.024(5) 0.022(5)
N26 0.081(6) 0.039(5) 0.047(5) 0.002(4) 0.047(5) -0.007(4)
N35 0.090(7) 0.037(5) 0.049(6) 0.001(4) 0.042(6) -0.005(5)
N38 0.056(5) 0.040(5) 0.033(5) 0.009(4) 0.021(4) 0.005(4)
N41 0.074(7) 0.027(4) 0.060(6) 0.013(4) 0.045(5) 0.008(4)
N52 0.064(6) 0.049(5) 0.058(6) 0.014(5) 0.024(5) 0.018(5)
N53 0.063(6) 0.028(4) 0.061(6) 0.010(4) 0.042(5) 0.006(4)
N56 0.056(6) 0.023(4) 0.055(5) 0.015(4) 0.025(5) 0.010(4)
N59 0.048(5) 0.028(4) 0.057(5) 0.013(4) 0.030(4) 0.010(4)
N62 0.059(5) 0.034(4) 0.035(4) 0.014(4) 0.023(4) 0.009(4)
N63 0.048(6) 0.098(9) 0.082(8) 0.036(7) 0.005(6) 0.004(6)
N66 0.059(6) 0.054(6) 0.098(8) 0.034(6) 0.035(6) 0.012(5)
N69 0.060(6) 0.046(6) 0.071(7) 0.017(5) 0.003(5) 0.010(5)
N72 0.055(6) 0.057(6) 0.067(6) 0.025(5) 0.021(5) 0.020(5)
O1 0.067(5) 0.041(4) 0.048(4) 0.018(3) 0.036(4) 0.014(3)
O2 0.086(6) 0.087(6) 0.081(6) 0.052(5) 0.048(5) 0.047(5)
O3 0.062(5) 0.024(3) 0.077(5) 0.007(3) 0.046(4) 0.013(3)
O4 0.063(5) 0.028(3) 0.039(4) 0.008(3) 0.021(4) 0.015(3)
O5 0.049(4) 0.043(4) 0.055(5) 0.018(4) 0.014(4) 0.009(3)
O6 0.087(6) 0.041(4) 0.050(5) 0.007(4) 0.008(4) 0.026(4)
O7 0.057(4) 0.023(3) 0.050(4) 0.006(3) 0.035(4) 0.004(3)
O8 0.070(5) 0.034(4) 0.050(4) 0.020(3) 0.036(4) 0.016(3)
O9 0.049(4) 0.035(4) 0.051(4) 0.020(3) 0.027(3) 0.014(3)
O10 0.049(4) 0.022(3) 0.055(4) 0.012(3) 0.032(4) 0.014(3)
O11 0.059(5) 0.027(3) 0.047(4) 0.008(3) 0.025(4) 0.003(3)
O12 0.071(5) 0.052(4) 0.035(4) 0.017(3) 0.022(4) 0.003(4)
N200 0.055(5) 0.035(4) 0.049(5) 0.025(4) 0.022(4) 0.012(4)
O202 0.096(6) 0.043(4) 0.047(4) 0.018(3) 0.032(4) 0.012(4)
O201 0.090(6) 0.090(7) 0.113(7) 0.068(6) 0.055(6) 0.045(5)
O200 0.078(5) 0.035(4) 0.053(4) 0.023(3) 0.031(4) 0.015(3)
Ni1 0.0517(8) 0.0269(6) 0.0430(7) 0.0129(5) 0.0258(6) 0.0094(6)
Ni2 0.0561(9) 0.0349(8) 0.0788(11) 0.0183(7) 0.0179(8) 0.0134(7)
Gd1 0.0507(3) 0.0231(2) 0.0413(3) 0.00892(19) 0.0256(2) 0.0082(2)
O102 0.092(7) 0.069(6) 0.183(10) 0.061(7) 0.035(7) 0.027(5)
O101 0.109(8) 0.070(7) 0.143(9) 0.056(6) 0.004(7) 0.033(6)
N100 0.059(7) 0.119(10) 0.079(8) 0.040(7) 0.015(6) 0.020(7)
O100 0.117(11) 0.46(3) 0.127(10) 0.105(14) 0.057(10) 0.084(15)
O300 0.124(9) 0.125(9) 0.119(8) 0.074(7) 0.064(7) 0.036(7)
N300 0.111(10) 0.085(7) 0.088(8) 0.036(6) 0.047(8) 0.019(8)
O301 0.139(10) 0.096(6) 0.149(10) 0.063(7) 0.077(8) 0.044(7)
O302 0.092(8) 0.179(11) 0.086(7) -0.001(7) 0.014(7) -0.028(8)

loop_
_atom_type_symbol
_atom_type_description
_atom_type_scat_dispersion_real
_atom_type_scat_dispersion_imag
_atom_type_scat_source
C C 0.0033 0.0016 'International Tables Vol C Tables 4.2.6.8 and 6.1.1.4'
H H 0.0000 0.0000 'International Tables Vol C Tables 4.2.6.8 and 6.1.1.4'
Gd Gd -0.1653 3.9035 'International Tables Vol C Tables 4.2.6.8 and 6.1.1.4'
N N 0.0061 0.0033 'International Tables Vol C Tables 4.2.6.8 and 6.1.1.4'
Ni Ni 0.3393 1.1124 'International Tables Vol C Tables 4.2.6.8 and 6.1.1.4'
O O 0.0106 0.0060 'International Tables Vol C Tables 4.2.6.8 and 6.1.1.4'

loop_
_geom_angle_atom_site_label_1
_geom_angle_atom_site_label_2
_geom_angle_atom_site_label_3
_geom_angle
O1 C1 O2 119.6(11)
O1 C1 C2 122.8(10)
O2 C1 C2 117.5(10)
O3 C3 C2 121.9(10)
O3 C3 C4 121.0(10)
C2 C3 C4 117.0(9)
C8 C4 C5 116.9(11)
C8 C4 C3 121.7(10)
C5 C4 C3 121.3(11)
C6 C5 C4 118.7(12)
C6 C5 H5 120.7
C4 C5 H5 120.7
C7 C6 C5 119.9(12)
C7 C6 H6 120.1
C5 C6 H6 120.1
C2 C7 C6 124.6(12)
C2 C7 H7 117.7
C6 C7 H7 117.7
N9 C8 C4 121.9(11)
N9 C8 H8 119.0
C4 C8 H8 119.0
N9 C10 C11 109.2(10)
N9 C10 H10A 109.9
C11 C10 H10A 109.9
N9 C10 H10B 109.9
C11 C10 H10B 109.9
H10A C10 H10B 108.3
N12 C11 C10 112.8(8)
N12 C11 H11A 109.0
C10 C11 H11A 109.0
N12 C11 H11B 109.0
C10 C11 H11B 109.0
H11A C11 H11B 107.8
C14 C13 N12 113.3(8)
C14 C13 H13A 108.9
N12 C13 H13A 108.9
C14 C13 H13B 108.9
N12 C13 H13B 108.9
H13A C13 H13B 107.7
C13 C14 N15 110.1(8)
C13 C14 H14A 109.6
N15 C14 H14A 109.6
C13 C14 H14B 109.6
N15 C14 H14B 109.6
H14A C14 H14B 108.2
N15 C16 C17 127.3(10)
N15 C16 H16 116.4
C17 C16 H16 116.4
C22 C17 C16 120.9(9)
C22 C17 C18 120.2(10)
C16 C17 C18 118.9(10)
O4 C18 C19 124.2(8)
O4 C18 C17 119.3(9)
C19 C18 C17 116.5(9)
C18 C19 C20 119.7(9)
C18 C19 C23 125.0(9)
C20 C19 C23 115.3(9)
C21 C20 C19 121.3(10)
C21 C20 H20 119.3
C19 C20 H20 119.3
C22 C21 C20 118.8(11)
C22 C21 H21 120.6
C20 C21 H21 120.6
C21 C22 C17 123.4(10)
C21 C22 H22 118.3
C17 C22 H22 118.3
O5 C23 O6 122.6(9)
O5 C23 C19 119.3(9)
O6 C23 C19 118.1(9)
N12 C24 C25 113.3(9)
N12 C24 H24A 108.9
C25 C24 H24A 108.9
N12 C24 H24B 108.9
C25 C24 H24B 108.9
H24A C24 H24B 107.7
N26 C25 C24 116.9(9)
N26 C25 H25A 108.1
C24 C25 H25A 108.1
N26 C25 H25B 108.1
C24 C25 H25B 108.1
H25A C25 H25B 107.3
O8 C27 O7 125.1(8)
O8 C27 C28 115.2(8)
O7 C27 C28 119.7(8)
C33 C28 C29 117.7(8)
C33 C28 C27 118.4(8)
C29 C28 C27 123.8(8)
O9 C29 C30 120.6(8)
O9 C29 C28 122.2(8)
C30 C29 C28 117.1(8)
C29 C30 C31 123.0(9)
C29 C30 C34 121.8(9)
C31 C30 C34 115.2(8)
C32 C31 C30 119.1(9)
C32 C31 H31 120.5
C30 C31 H31 120.5
C33 C32 C31 118.8(9)
C33 C32 H32 120.6
C31 C32 H32 120.6
C32 C33 C28 123.9(9)
C32 C33 H33 118.0
C28 C33 H33 118.0
N35 C34 C30 126.3(9)
N35 C34 H34 116.8
C30 C34 H34 116.8
N35 C36 C37 110.9(8)
N35 C36 H36A 109.5
C37 C36 H36A 109.5
N35 C36 H36B 109.5
C37 C36 H36B 109.5
H36A C36 H36B 108.0
N38 C37 C36 109.4(7)
N38 C37 H37A 109.8
C36 C37 H37A 109.8
N38 C37 H37B 109.8
C36 C37 H37B 109.8
H37A C37 H37B 108.2
N38 C39 C40 114.8(8)
N38 C39 H39A 108.6
C40 C39 H39A 108.6
N38 C39 H39B 108.6
C40 C39 H39B 108.6
H39A C39 H39B 107.6
N41 C40 C39 108.6(8)
N41 C40 H40A 110.0
C39 C40 H40A 110.0
N41 C40 H40B 110.0
C39 C40 H40B 110.0
H40A C40 H40B 108.4
N41 C42 C43 125.3(10)
N41 C42 H42 117.4
C43 C42 H42 117.4
C42 C43 C48 121.2(10)
C42 C43 C44 118.9(10)
C48 C43 C44 119.9(9)
O10 C44 C43 121.6(9)
O10 C44 C45 122.7(9)
C43 C44 C45 115.8(9)
C46 C45 C44 119.8(9)
C46 C45 C49 119.6(10)
C44 C45 C49 120.6(9)
C45 C46 C47 124.1(11)
C45 C46 H46 117.9
C47 C46 H46 117.9
C48 C47 C46 117.6(11)
C48 C47 H47 121.2
C46 C47 H47 121.2
C47 C48 C43 122.8(10)
C47 C48 H48 118.6
C43 C48 H48 118.6
O12 C49 O11 124.7(9)
O12 C49 C45 116.9(10)
O11 C49 C45 118.4(9)
N38 C50 C51 111.9(9)
N38 C50 H50A 109.2
C51 C50 H50A 109.2
N38 C50 H50B 109.2
C51 C50 H50B 109.2
H50A C50 H50B 107.9
N52 C51 C50 113.6(9)
N52 C51 H51A 108.8
C50 C51 H51A 108.8
N52 C51 H51B 108.8
C50 C51 H51B 108.8
H51A C51 H51B 107.7
N53 C54 C55 110.3(8)
N53 C54 H54A 109.6
C55 C54 H54A 109.6
N53 C54 H54B 109.6
C55 C54 H54B 109.6
H54A C54 H54B 108.1
N56 C55 C54 109.7(9)
N56 C55 H55A 109.7
C54 C55 H55A 109.7
N56 C55 H55B 109.7
C54 C55 H55B 109.7
H55A C55 H55B 108.2
N53 C57 C58 112.8(8)
N53 C57 H57A 109.0
C58 C57 H57A 109.0
N53 C57 H57B 109.0
C58 C57 H57B 109.0
H57A C57 H57B 107.8
N59 C58 C57 112.4(7)
N59 C58 H58A 109.1
C57 C58 H58A 109.1
N59 C58 H58B 109.1
C57 C58 H58B 109.1
H58A C58 H58B 107.9
N53 C60 C61 110.9(8)
N53 C60 H60A 109.5
C61 C60 H60A 109.5
N53 C60 H60B 109.5
C61 C60 H60B 109.5
H60A C60 H60B 108.0
N62 C61 C60 108.7(8)
N62 C61 H61A 109.9
C60 C61 H61A 109.9
N62 C61 H61B 109.9
C60 C61 H61B 109.9
H61A C61 H61B 108.3
N63 C64 C65 108.8(11)
N63 C64 H64A 109.9
C65 C64 H64A 109.9
N63 C64 H64B 109.9
C65 C64 H64B 109.9
H64A C64 H64B 108.3
N66 C65 C64 111.4(12)
N66 C65 H65A 109.3
C64 C65 H65A 109.3
N66 C65 H65B 109.3
C64 C65 H65B 109.3
H65A C65 H65B 108.0
C68 C67 N63 111.0(12)
C68 C67 H67A 109.4
N63 C67 H67A 109.4
C68 C67 H67B 109.4
N63 C67 H67B 109.4
H67A C67 H67B 108.0
N69 C68 C67 110.4(10)
N69 C68 H68A 109.6
C67 C68 H68A 109.6
N69 C68 H68B 109.6
C67 C68 H68B 109.6
H68A C68 H68B 108.1
N63 C70 C71 108.1(10)
N63 C70 H70A 110.1
C71 C70 H70A 110.1
N63 C70 H70B 110.1
C71 C70 H70B 110.1
H70A C70 H70B 108.4
N72 C71 C70 109.7(11)
N72 C71 H71A 109.7
C70 C71 H71A 109.7
N72 C71 H71B 109.7
C70 C71 H71B 109.7
H71A C71 H71B 108.2
C7 C2 C1 123.1(11)
C7 C2 C3 118.4(11)
C1 C2 C3 118.3(9)
C8 N9 C10 126.6(10)
C24 N12 C11 113.3(9)
C24 N12 C13 114.3(8)
C11 N12 C13 110.0(7)
C16 N15 C14 121.6(9)
C25 N26 Ni1 124.8(7)
C25 N26 H26A 106.1
Ni1 N26 H26A 106.1
C25 N26 H26B 106.1
Ni1 N26 H26B 106.1
H26A N26 H26B 106.3
C34 N35 C36 123.3(9)
C39 N38 C50 113.6(8)
C39 N38 C37 109.7(8)
C50 N38 C37 110.3(8)
C42 N41 C40 125.2(9)
C51 N52 Ni2 115.6(7)
C51 N52 H52A 108.4
Ni2 N52 H52A 108.4
C51 N52 H52B 108.4
Ni2 N52 H52B 108.4
H52A N52 H52B 107.4
C60 N53 C57 110.9(8)
C60 N53 C54 113.1(7)
C57 N53 C54 112.3(8)
C60 N53 Ni1 107.7(7)
C57 N53 Ni1 110.0(6)
C54 N53 Ni1 102.5(6)
C55 N56 Ni1 108.6(6)
C55 N56 H56A 110.0
Ni1 N56 H56A 110.0
C55 N56 H56B 110.0
Ni1 N56 H56B 110.0
H56A N56 H56B 108.4
C58 N59 Ni1 106.7(5)
C58 N59 H59A 110.4
Ni1 N59 H59A 110.4
C58 N59 H59B 110.4
Ni1 N59 H59B 110.4
H59A N59 H59B 108.6
C61 N62 Ni1 112.0(5)
C61 N62 H62A 109.2
Ni1 N62 H62A 109.2
C61 N62 H62B 109.2
Ni1 N62 H62B 109.2
H62A N62 H62B 107.9
C64 N63 C70 114.1(11)
C64 N63 C67 110.2(11)
C70 N63 C67 109.8(11)
C64 N63 Ni2 114.3(9)
C70 N63 Ni2 104.5(7)
C67 N63 Ni2 103.3(9)
C65 N66 Ni2 108.6(7)
C65 N66 H66A 110.0
Ni2 N66 H66A 110.0
C65 N66 H66B 110.0
Ni2 N66 H66B 110.0
H66A N66 H66B 108.3
C68 N69 Ni2 109.1(8)
C68 N69 H69A 109.9
Ni2 N69 H69A 109.9
C68 N69 H69B 109.9
Ni2 N69 H69B 109.9
H69A N69 H69B 108.3
C71 N72 Ni2 109.8(8)
C71 N72 H72A 109.7
Ni2 N72 H72A 109.7
C71 N72 H72B 109.7
Ni2 N72 H72B 109.7
H72A N72 H72B 108.2
C1 O1 Gd1 132.8(6)
C3 O3 Gd1 130.8(6)
C3 O3 H3 114.6
Gd1 O3 H3 114.6
C18 O4 Gd1 136.5(6)
C18 O4 H4 111.8
Gd1 O4 H4 111.8
C23 O5 Gd1 138.9(7)
C23 O6 Ni2 131.1(7)
C27 O7 Gd1 138.0(6)
C27 O8 Ni1 130.2(6)
C29 O9 Gd1 134.0(5)
C29 O9 H9 113.0
Gd1 O9 H9 113.0
C44 O10 Gd1 130.8(5)
C44 O10 H10 114.6
Gd1 O10 H10 114.6
C49 O11 Gd1 137.5(6)
O201 N200 O202 116.0(8)
O201 N200 O200 122.8(8)
O202 N200 O200 121.0(7)
N26 Ni1 N53 177.4(3)
N26 Ni1 N62 98.3(3)
N53 Ni1 N62 80.0(3)
N26 Ni1 N59 93.8(3)
N53 Ni1 N59 84.2(3)
N62 Ni1 N59 92.5(3)
N26 Ni1 N56 97.3(3)
N53 Ni1 N56 84.6(3)
N62 Ni1 N56 163.3(3)
N59 Ni1 N56 92.4(3)
N26 Ni1 O8 91.2(3)
N53 Ni1 O8 90.6(3)
N62 Ni1 O8 82.0(3)
N59 Ni1 O8 173.1(3)
N56 Ni1 O8 91.7(3)
N63 Ni2 N52 175.4(4)
N63 Ni2 N66 81.9(4)
N52 Ni2 N66 94.5(4)
N63 Ni2 N69 83.6(4)
N52 Ni2 N69 94.0(4)
N66 Ni2 N69 96.2(4)
N63 Ni2 O6 93.3(4)
N52 Ni2 O6 90.1(3)
N66 Ni2 O6 173.9(4)
N69 Ni2 O6 79.5(3)
N63 Ni2 N72 82.1(4)
N52 Ni2 N72 100.8(4)
N66 Ni2 N72 91.4(4)
N69 Ni2 N72 162.7(4)
O6 Ni2 N72 91.6(3)
O7 Gd1 O1 146.5(2)
O7 Gd1 O4 79.6(2)
O1 Gd1 O4 87.9(2)
O7 Gd1 O9 71.9(2)
O1 Gd1 O9 102.9(2)
O4 Gd1 O9 142.8(2)
O7 Gd1 O11 72.7(2)
O1 Gd1 O11 140.8(2)
O4 Gd1 O11 104.8(2)
O9 Gd1 O11 89.2(2)
O7 Gd1 O10 128.4(2)
O1 Gd1 O10 76.9(2)
O4 Gd1 O10 145.7(2)
O9 Gd1 O10 71.2(2)
O11 Gd1 O10 72.0(2)
O7 Gd1 O5 73.4(2)
O1 Gd1 O5 73.2(2)
O4 Gd1 O5 71.1(2)
O9 Gd1 O5 78.1(2)
O11 Gd1 O5 146.0(2)
O10 Gd1 O5 130.5(2)
O7 Gd1 O3 130.4(2)
O1 Gd1 O3 71.7(2)
O4 Gd1 O3 70.5(2)
O9 Gd1 O3 146.6(2)
O11 Gd1 O3 77.8(2)
O10 Gd1 O3 75.6(2)
O5 Gd1 O3 128.1(3)
O100 N100 O101 123.2(16)
O100 N100 O102 121.2(16)
O101 N100 O102 115.6(12)
O302 N300 O301 123.8(14)
O302 N300 O300 116.7(14)
O301 N300 O300 116.7(13)

loop_
_geom_bond_atom_site_label_1
_geom_bond_atom_site_label_2
_geom_bond_distance
C1 O1 1.265(12)
C1 O2 1.300(13)
C1 C2 1.430(16)
C3 O3 1.272(11)
C3 C2 1.451(15)
C3 C4 1.465(16)
C4 C8 1.378(16)
C4 C5 1.428(15)
C5 C6 1.399(17)
C5 H5 0.9500
C6 C7 1.386(17)
C6 H6 0.9500
C7 C2 1.383(15)
C7 H7 0.9500
C8 N9 1.335(14)
C8 H8 0.9500
C10 N9 1.471(14)
C10 C11 1.486(15)
C10 H10A 0.9900
C10 H10B 0.9900
C11 N12 1.483(14)
C11 H11A 0.9900
C11 H11B 0.9900
C13 C14 1.463(15)
C13 N12 1.492(13)
C13 H13A 0.9900
C13 H13B 0.9900
C14 N15 1.487(13)
C14 H14A 0.9900
C14 H14B 0.9900
C16 N15 1.243(14)
C16 C17 1.453(15)
C16 H16 0.9500
C17 C22 1.413(15)
C17 C18 1.465(13)
C18 O4 1.269(11)
C18 C19 1.427(14)
C19 C20 1.451(14)
C19 C23 1.472(13)
C20 C21 1.412(14)
C20 H20 0.9500
C21 C22 1.342(15)
C21 H21 0.9500
C22 H22 0.9500
C23 O5 1.232(12)
C23 O6 1.246(12)
C24 N12 1.449(12)
C24 C25 1.522(14)
C24 H24A 0.9900
C24 H24B 0.9900
C25 N26 1.428(11)
C25 H25A 0.9900
C25 H25B 0.9900
C27 O8 1.225(11)
C27 O7 1.273(11)
C27 C28 1.517(12)
C28 C33 1.384(13)
C28 C29 1.472(12)
C29 O9 1.314(11)
C29 C30 1.372(13)
C30 C31 1.417(14)
C30 C34 1.469(14)
C31 C32 1.388(14)
C31 H31 0.9500
C32 C33 1.371(13)
C32 H32 0.9500
C33 H33 0.9500
C34 N35 1.246(13)
C34 H34 0.9500
C36 N35 1.458(13)
C36 C37 1.544(14)
C36 H36A 0.9900
C36 H36B 0.9900
C37 N38 1.492(12)
C37 H37A 0.9900
C37 H37B 0.9900
C39 N38 1.424(12)
C39 C40 1.527(14)
C39 H39A 0.9900
C39 H39B 0.9900
C40 N41 1.468(13)
C40 H40A 0.9900
C40 H40B 0.9900
C42 N41 1.347(14)
C42 C43 1.380(15)
C42 H42 0.9500
C43 C48 1.403(14)
C43 C44 1.462(13)
C44 O10 1.291(11)
C44 C45 1.468(14)
C45 C46 1.354(14)
C45 C49 1.518(13)
C46 C47 1.408(15)
C46 H46 0.9500
C47 C48 1.367(15)
C47 H47 0.9500
C48 H48 0.9500
C49 O12 1.232(12)
C49 O11 1.296(12)
C50 N38 1.433(13)
C50 C51 1.519(14)
C50 H50A 0.9900
C50 H50B 0.9900
C51 N52 1.502(14)
C51 H51A 0.9900
C51 H51B 0.9900
C54 N53 1.496(12)
C54 C55 1.557(13)
C54 H54A 0.9900
C54 H54B 0.9900
C55 N56 1.447(13)
C55 H55A 0.9900
C55 H55B 0.9900
C57 N53 1.489(12)
C57 C58 1.535(12)
C57 H57A 0.9900
C57 H57B 0.9900
C58 N59 1.479(12)
C58 H58A 0.9900
C58 H58B 0.9900
C60 N53 1.402(13)
C60 C61 1.516(14)
C60 H60A 0.9900
C60 H60B 0.9900
C61 N62 1.469(12)
C61 H61A 0.9900
C61 H61B 0.9900
C64 N63 1.454(17)
C64 C65 1.55(2)
C64 H64A 0.9900
C64 H64B 0.9900
C65 N66 1.427(15)
C65 H65A 0.9900
C65 H65B 0.9900
C67 C68 1.45(2)
C67 N63 1.55(2)
C67 H67A 0.9900
C67 H67B 0.9900
C68 N69 1.416(15)
C68 H68A 0.9900
C68 H68B 0.9900
C70 N63 1.522(15)
C70 C71 1.526(19)
C70 H70A 0.9900
C70 H70B 0.9900
C71 N72 1.472(15)
C71 H71A 0.9900
C71 H71B 0.9900
N26 Ni1 2.050(9)
N26 H26A 0.9200
N26 H26B 0.9200
N52 Ni2 2.056(10)
N52 H52A 0.9200
N52 H52B 0.9200
N53 Ni1 2.104(8)
N56 Ni1 2.134(8)
N56 H56A 0.9200
N56 H56B 0.9200
N59 Ni1 2.128(7)
N59 H59A 0.9200
N59 H59B 0.9200
N62 Ni1 2.109(7)
N62 H62A 0.9200
N62 H62B 0.9200
N63 Ni2 2.046(11)
N66 Ni2 2.091(9)
N66 H66A 0.9200
N66 H66B 0.9200
N69 Ni2 2.129(10)
N69 H69A 0.9200
N69 H69B 0.9200
N72 Ni2 2.154(9)
N72 H72A 0.9200
N72 H72B 0.9200
O1 Gd1 2.345(6)
O3 Gd1 2.393(6)
O3 H3 0.9500
O4 Gd1 2.369(6)
O4 H4 0.9500
O5 Gd1 2.392(7)
O6 Ni2 2.143(7)
O7 Gd1 2.342(6)
O8 Ni1 2.138(6)
O9 Gd1 2.370(6)
O9 H9 0.9500
O10 Gd1 2.389(6)
O10 H10 0.9500
O11 Gd1 2.376(7)
N200 O201 1.234(8)
N200 O202 1.251(8)
N200 O200 1.257(8)
O102 N100 1.245(11)
O101 N100 1.241(11)
N100 O100 1.199(11)
O300 N300 1.262(11)
N300 O302 1.199(11)
N300 O301 1.254(11)

loop_
_geom_torsion_atom_site_label_1
_geom_torsion_atom_site_label_2
_geom_torsion_atom_site_label_3
_geom_torsion_atom_site_label_4
_geom_torsion
O3 C3 C4 C8 1.4(14)
C2 C3 C4 C8 178.7(9)
O3 C3 C4 C5 177.8(9)
C2 C3 C4 C5 -4.9(13)
C8 C4 C5 C6 -179.9(10)
C3 C4 C5 C6 3.6(15)
C4 C5 C6 C7 -0.2(17)
C5 C6 C7 C2 -2.0(18)
C5 C4 C8 N9 -175.4(9)
C3 C4 C8 N9 1.1(15)
N9 C10 C11 N12 57.8(12)
N12 C13 C14 N15 66.6(12)
N15 C16 C17 C22 -178.3(12)
N15 C16 C17 C18 1.9(18)
C22 C17 C18 O4 -173.9(10)
C16 C17 C18 O4 5.9(15)
C22 C17 C18 C19 5.2(15)
C16 C17 C18 C19 -175.1(10)
O4 C18 C19 C20 176.0(10)
C17 C18 C19 C20 -3.0(15)
O4 C18 C19 C23 -4.0(17)
C17 C18 C19 C23 177.0(10)
C18 C19 C20 C21 -0.4(16)
C23 C19 C20 C21 179.5(10)
C19 C20 C21 C22 1.8(17)
C20 C21 C22 C17 0.4(19)
C16 C17 C22 C21 176.2(11)
C18 C17 C22 C21 -4.1(18)
C18 C19 C23 O5 10.5(17)
C20 C19 C23 O5 -169.4(10)
C18 C19 C23 O6 -167.3(10)
C20 C19 C23 O6 12.7(15)
N12 C24 C25 N26 -178.9(8)
O8 C27 C28 C33 1.1(13)
O7 C27 C28 C33 -177.8(9)
O8 C27 C28 C29 178.0(9)
O7 C27 C28 C29 -0.9(14)
C33 C28 C29 O9 177.0(9)
C27 C28 C29 O9 0.1(14)
C33 C28 C29 C30 -0.4(14)
C27 C28 C29 C30 -177.4(9)
O9 C29 C30 C31 -176.8(10)
C28 C29 C30 C31 0.7(16)
O9 C29 C30 C34 4.9(16)
C28 C29 C30 C34 -177.7(9)
C29 C30 C31 C32 -3.7(18)
C34 C30 C31 C32 174.8(11)
C30 C31 C32 C33 6.3(18)
C31 C32 C33 C28 -6.3(17)
C29 C28 C33 C32 3.3(15)
C27 C28 C33 C32 -179.6(10)
C29 C30 C34 N35 2.5(19)
C31 C30 C34 N35 -176.0(12)
N35 C36 C37 N38 66.5(11)
N38 C39 C40 N41 55.7(11)
N41 C42 C43 C48 -179.4(9)
N41 C42 C43 C44 -2.2(15)
C42 C43 C44 O10 2.8(13)
C48 C43 C44 O10 -179.9(8)
C42 C43 C44 C45 -179.4(8)
C48 C43 C44 C45 -2.1(12)
O10 C44 C45 C46 177.6(8)
C43 C44 C45 C46 -0.1(12)
O10 C44 C45 C49 -4.5(13)
C43 C44 C45 C49 177.8(8)
C44 C45 C46 C47 2.3(15)
C49 C45 C46 C47 -175.7(10)
C45 C46 C47 C48 -2.1(16)
C46 C47 C48 C43 -0.4(16)
C42 C43 C48 C47 179.7(10)
C44 C43 C48 C47 2.4(15)
C46 C45 C49 O12 -33.2(12)
C44 C45 C49 O12 148.8(9)
C46 C45 C49 O11 146.5(9)
C44 C45 C49 O11 -31.4(12)
N38 C50 C51 N52 -174.4(8)
N53 C54 C55 N56 53.9(11)
N53 C57 C58 N59 40.6(11)
N53 C60 C61 N62 -46.7(11)
N63 C64 C65 N66 -40.5(16)
N63 C67 C68 N69 -52.8(16)
N63 C70 C71 N72 49.2(13)
C6 C7 C2 C1 -174.8(10)
C6 C7 C2 C3 0.5(16)
O1 C1 C2 C7 136.3(10)
O2 C1 C2 C7 -39.2(14)
O1 C1 C2 C3 -39.0(13)
O2 C1 C2 C3 145.5(9)
O3 C3 C2 C7 -179.9(9)
C4 C3 C2 C7 2.8(13)
O3 C3 C2 C1 -4.4(13)
C4 C3 C2 C1 178.3(8)
C4 C8 N9 C10 -179.5(9)
C11 C10 N9 C8 110.3(11)
C25 C24 N12 C11 -163.5(8)
C25 C24 N12 C13 69.4(10)
C10 C11 N12 C24 79.8(11)
C10 C11 N12 C13 -150.9(9)
C14 C13 N12 C24 -141.2(9)
C14 C13 N12 C11 90.0(11)
C17 C16 N15 C14 -176.3(10)
C13 C14 N15 C16 113.3(12)
C24 C25 N26 Ni1 178.3(6)
C30 C34 N35 C36 179.7(11)
C37 C36 N35 C34 125.5(12)
C40 C39 N38 C50 82.4(10)
C40 C39 N38 C37 -153.6(8)
C51 C50 N38 C39 -162.9(8)
C51 C50 N38 C37 73.4(10)
C36 C37 N38 C39 89.3(9)
C36 C37 N38 C50 -144.8(9)
C43 C42 N41 C40 179.5(9)
C39 C40 N41 C42 118.8(10)
C50 C51 N52 Ni2 177.6(6)
C61 C60 N53 C57 -72.0(11)
C61 C60 N53 C54 160.9(9)
C61 C60 N53 Ni1 48.4(10)
C58 C57 N53 C60 98.6(10)
C58 C57 N53 C54 -133.9(8)
C58 C57 N53 Ni1 -20.5(10)
C55 C54 N53 C60 -164.6(9)
C55 C54 N53 C57 69.0(10)
C55 C54 N53 Ni1 -49.0(9)
C54 C55 N56 Ni1 -27.7(9)
C57 C58 N59 Ni1 -38.5(9)
C60 C61 N62 Ni1 21.2(9)
C65 C64 N63 C70 -100.0(13)
C65 C64 N63 C67 135.9(13)
C65 C64 N63 Ni2 20.2(14)
C71 C70 N63 C64 71.3(14)
C71 C70 N63 C67 -164.4(11)
C71 C70 N63 Ni2 -54.2(12)
C68 C67 N63 C64 -76.1(15)
C68 C67 N63 C70 157.4(12)
C68 C67 N63 Ni2 46.4(13)
C64 C65 N66 Ni2 40.5(13)
C67 C68 N69 Ni2 30.5(14)
C70 C71 N72 Ni2 -19.8(11)
O2 C1 O1 Gd1 -141.3(8)
C2 C1 O1 Gd1 43.2(14)
C2 C3 O3 Gd1 44.2(13)
C4 C3 O3 Gd1 -138.7(7)
C19 C18 O4 Gd1 12.6(16)
C17 C18 O4 Gd1 -168.5(7)
O6 C23 O5 Gd1 149.7(8)
C19 C23 O5 Gd1 -28.1(16)
O5 C23 O6 Ni2 14.8(17)
C19 C23 O6 Ni2 -167.4(8)
O8 C27 O7 Gd1 155.2(7)
C28 C27 O7 Gd1 -26.1(14)
O7 C27 O8 Ni1 -0.8(15)
C28 C27 O8 Ni1 -179.5(6)
C30 C29 O9 Gd1 -157.1(7)
C28 C29 O9 Gd1 25.5(13)
C43 C44 O10 Gd1 -137.6(7)
C45 C44 O10 Gd1 44.8(12)
O12 C49 O11 Gd1 -149.1(7)
C45 C49 O11 Gd1 31.3(13)
C25 N26 Ni1 N53 -136(7)
C25 N26 Ni1 N62 173.6(7)
C25 N26 Ni1 N59 -93.2(8)
C25 N26 Ni1 N56 -0.3(8)
C25 N26 Ni1 O8 91.6(7)
C60 N53 Ni1 N26 -78(7)
C57 N53 Ni1 N26 43(7)
C54 N53 Ni1 N26 162(7)
C60 N53 Ni1 N62 -27.8(6)
C57 N53 Ni1 N62 93.1(6)
C54 N53 Ni1 N62 -147.3(6)
C60 N53 Ni1 N59 -121.4(6)
C57 N53 Ni1 N59 -0.5(6)
C54 N53 Ni1 N59 119.1(6)
C60 N53 Ni1 N56 145.6(6)
C57 N53 Ni1 N56 -93.5(6)
C54 N53 Ni1 N56 26.1(6)
C60 N53 Ni1 O8 53.9(6)
C57 N53 Ni1 O8 174.9(6)
C54 N53 Ni1 O8 -65.6(6)
C61 N62 Ni1 N26 -179.4(6)
C61 N62 Ni1 N53 2.6(6)
C61 N62 Ni1 N59 86.3(6)
C61 N62 Ni1 N56 -20.9(14)
C61 N62 Ni1 O8 -89.4(6)
C58 N59 Ni1 N26 -156.9(6)
C58 N59 Ni1 N53 21.3(6)
C58 N59 Ni1 N62 -58.4(6)
C58 N59 Ni1 N56 105.7(6)
C58 N59 Ni1 O8 -21(3)
C55 N56 Ni1 N26 -177.2(6)
C55 N56 Ni1 N53 1.0(6)
C55 N56 Ni1 N62 24.2(13)
C55 N56 Ni1 N59 -83.0(6)
C55 N56 Ni1 O8 91.4(6)
C27 O8 Ni1 N26 -68.9(9)
C27 O8 Ni1 N53 113.1(9)
C27 O8 Ni1 N62 -167.1(9)
C27 O8 Ni1 N59 155(2)
C27 O8 Ni1 N56 28.5(9)
C64 N63 Ni2 N52 38(6)
C70 N63 Ni2 N52 164(5)
C67 N63 Ni2 N52 -81(6)
C64 N63 Ni2 N66 0.5(10)
C70 N63 Ni2 N66 125.9(9)
C67 N63 Ni2 N66 -119.1(8)
C64 N63 Ni2 N69 97.8(10)
C70 N63 Ni2 N69 -136.8(9)
C67 N63 Ni2 N69 -21.9(8)
C64 N63 Ni2 O6 176.8(9)
C70 N63 Ni2 O6 -57.8(9)
C67 N63 Ni2 O6 57.1(8)
C64 N63 Ni2 N72 -92.0(10)
C70 N63 Ni2 N72 33.4(9)
C67 N63 Ni2 N72 148.3(8)
C51 N52 Ni2 N63 -134(5)
C51 N52 Ni2 N66 -96.5(7)
C51 N52 Ni2 N69 166.9(7)
C51 N52 Ni2 O6 87.5(7)
C51 N52 Ni2 N72 -4.2(7)
C65 N66 Ni2 N63 -23.1(10)
C65 N66 Ni2 N52 159.7(10)
C65 N66 Ni2 N69 -105.7(10)
C65 N66 Ni2 O6 -61(4)
C65 N66 Ni2 N72 58.7(10)
C68 N69 Ni2 N63 -3.3(8)
C68 N69 Ni2 N52 172.8(8)
C68 N69 Ni2 N66 77.8(8)
C68 N69 Ni2 O6 -97.9(8)
C68 N69 Ni2 N72 -37.8(16)
C23 O6 Ni2 N63 98.5(11)
C23 O6 Ni2 N52 -84.5(10)
C23 O6 Ni2 N66 136(3)
C23 O6 Ni2 N69 -178.6(11)
C23 O6 Ni2 N72 16.3(11)
C71 N72 Ni2 N63 -8.1(8)
C71 N72 Ni2 N52 175.4(7)
C71 N72 Ni2 N66 -89.7(8)
C71 N72 Ni2 N69 26.6(16)
C71 N72 Ni2 O6 85.0(8)
C27 O7 Gd1 O1 119.8(9)
C27 O7 Gd1 O4 -170.5(9)
C27 O7 Gd1 O9 33.6(8)
C27 O7 Gd1 O11 -61.3(9)
C27 O7 Gd1 O10 -12.6(10)
C27 O7 Gd1 O5 116.3(9)
C27 O7 Gd1 O3 -117.5(8)
C1 O1 Gd1 O7 127.7(9)
C1 O1 Gd1 O4 60.3(9)
C1 O1 Gd1 O9 -155.6(9)
C1 O1 Gd1 O11 -50.7(10)
C1 O1 Gd1 O10 -88.7(9)
C1 O1 Gd1 O5 131.3(10)
C1 O1 Gd1 O3 -9.8(9)
C18 O4 Gd1 O7 -92.1(9)
C18 O4 Gd1 O1 56.7(9)
C18 O4 Gd1 O9 -52.1(11)
C18 O4 Gd1 O11 -160.9(9)
C18 O4 Gd1 O10 119.6(9)
C18 O4 Gd1 O5 -16.2(9)
C18 O4 Gd1 O3 128.1(10)
C29 O9 Gd1 O7 -31.9(8)
C29 O9 Gd1 O1 -177.4(8)
C29 O9 Gd1 O4 -73.6(9)
C29 O9 Gd1 O11 40.2(8)
C29 O9 Gd1 O10 111.4(8)
C29 O9 Gd1 O5 -108.0(8)
C29 O9 Gd1 O3 106.2(9)
C49 O11 Gd1 O7 138.5(9)
C49 O11 Gd1 O1 -42.4(10)
C49 O11 Gd1 O4 -147.6(9)
C49 O11 Gd1 O9 67.2(9)
C49 O11 Gd1 O10 -3.2(9)
C49 O11 Gd1 O5 134.3(9)
C49 O11 Gd1 O3 -81.8(9)
C44 O10 Gd1 O7 -85.1(8)
C44 O10 Gd1 O1 119.7(8)
C44 O10 Gd1 O4 53.7(9)
C44 O10 Gd1 O9 -131.6(8)
C44 O10 Gd1 O11 -36.2(7)
C44 O10 Gd1 O5 173.6(7)
C44 O10 Gd1 O3 45.5(7)
C23 O5 Gd1 O7 110.2(10)
C23 O5 Gd1 O1 -67.8(10)
C23 O5 Gd1 O4 25.8(10)
C23 O5 Gd1 O9 -175.4(11)
C23 O5 Gd1 O11 114.4(10)
C23 O5 Gd1 O10 -123.1(10)
C23 O5 Gd1 O3 -18.5(11)
C3 O3 Gd1 O7 175.8(8)
C3 O3 Gd1 O1 -33.5(9)
C3 O3 Gd1 O4 -127.8(9)
C3 O3 Gd1 O9 52.3(11)
C3 O3 Gd1 O11 121.5(9)
C3 O3 Gd1 O10 47.2(9)
C3 O3 Gd1 O5 -83.3(9)

loop_
_platon_squeeze_void_nr
_platon_squeeze_void_average_x
_platon_squeeze_void_average_y
_platon_squeeze_void_average_z
_platon_squeeze_void_volume
_platon_squeeze_void_count_electrons
_platon_squeeze_void_content
1 -0.014 -0.007 0.486 1307 9 ' '
2 0.059 0.690 0.010 7 0 ' '
3 0.940 0.309 0.990 7 0 ' '
